data_4303455
loop_
_publ_author_name
'Nuran Asmafiliz'
'Zeynel Kili\,c'
'Asli \"Ozt\"urk'
'Tuncer H\"okelek'
'L. Yasemin Ko\,c'
'Leyla A\,cik'
'\"Ozg\"ul Kisa'
'Ali Albay'
'Zafer \"Ust\"unda\(g'
'Ali Osman Solak'

_publ_section_title
;
Phosphorus-Nitrogen Compounds. 18. Syntheses, Stereogenic Properties,
Structural and Electrochemical Investigations, Biological Activities, and
DNA Interactions of New Spirocyclic Mono- and Bisferrocenylphosphazene
Derivatives
;
_journal_name_full 'Inorganic Chemistry'
_journal_page_first 10102
_journal_page_last 10116
_journal_paper_doi 10.1021/ic901039k
_journal_volume 48
_journal_year 2009
_chemical_formula_sum 'C42 H62 Fe2 N9 P3'
_chemical_formula_weight 897.63
_chemical_name_systematic
;
spiro(Butane-1,4-diamino)-[N,N'-bis(1-ferrocenyl-methyl)]-4,4,6,6
tetrakis-pyrrolidino-cyclotriphosphazatriene  
;
_space_group_IT_number 2
_symmetry_cell_setting triclinic
_symmetry_space_group_name_Hall '-P 1'
_symmetry_space_group_name_H-M 'P -1'
_atom_sites_solution_hydrogens geom
_atom_sites_solution_primary direct
_atom_sites_solution_secondary difmap
_audit_creation_method SHELXL-97
_cell_angle_alpha 60.984(14)
_cell_angle_beta 75.49(2)
_cell_angle_gamma 71.33(2)
_cell_formula_units_Z 2
_cell_length_a 11.494(4)
_cell_length_b 15.259(3)
_cell_length_c 15.293(3)
_cell_measurement_reflns_used 25
_cell_measurement_temperature 298(2)
_cell_measurement_theta_max 26.3
_cell_measurement_theta_min 2.0
_cell_volume 2207.4(10)
_computing_cell_refinement 'CAD4 Express'
_computing_data_collection 'CAD4 Express (Enraf Nonius, 1994)'
_computing_data_reduction 'XCAD4 (Harms & Wocadlo, 1995)'
_computing_molecular_graphics 'Ortep-3 for Windows (Farrugia, 1997)'
_computing_publication_material 'WinGX publication routines (Farrugia, 1999)'
_computing_structure_refinement 'SHELXL-97 (Sheldrick, 1997)'
_computing_structure_solution 'SHELXS86 (Sheldrick, 1990)'
_diffrn_ambient_temperature 298(2)
_diffrn_measured_fraction_theta_full 0.998
_diffrn_measured_fraction_theta_max 0.998
_diffrn_measurement_device_type 'Enraf Nonius TurboCAD4'
_diffrn_measurement_method 'non-profiled omega scans'
_diffrn_radiation_monochromator graphite
_diffrn_radiation_source 'fine-focus sealed tube'
_diffrn_radiation_type MoK\a
_diffrn_radiation_wavelength 0.71073
_diffrn_reflns_av_R_equivalents 0.0435
_diffrn_reflns_av_sigmaI/netI 0.0744
_diffrn_reflns_limit_h_max 0
_diffrn_reflns_limit_h_min -14
_diffrn_reflns_limit_k_max 18
_diffrn_reflns_limit_k_min -19
_diffrn_reflns_limit_l_max 18
_diffrn_reflns_limit_l_min -19
_diffrn_reflns_number 9389
_diffrn_reflns_theta_full 26.29
_diffrn_reflns_theta_max 26.29
_diffrn_reflns_theta_min 2.29
_diffrn_standards_decay_% 1
_diffrn_standards_interval_time 120
_diffrn_standards_number 3
_exptl_absorpt_coefficient_mu 0.807
_exptl_absorpt_correction_T_max 0.7536
_exptl_absorpt_correction_T_min 0.6696
_exptl_absorpt_correction_type psi-scan
_exptl_absorpt_process_details 'North et al., 1968'
_exptl_crystal_colour orange
_exptl_crystal_density_diffrn 1.351
_exptl_crystal_density_method 'not measured'
_exptl_crystal_description prism
_exptl_crystal_F_000 948
_exptl_crystal_size_max 0.40
_exptl_crystal_size_mid 0.35
_exptl_crystal_size_min 0.30
_refine_diff_density_max 0.556
_refine_diff_density_min -0.512
_refine_diff_density_rms 0.082
_refine_ls_extinction_method none
_refine_ls_goodness_of_fit_ref 1.046
_refine_ls_hydrogen_treatment constr
_refine_ls_matrix_type full
_refine_ls_number_parameters 505
_refine_ls_number_reflns 8924
_refine_ls_number_restraints 0
_refine_ls_restrained_S_all 1.046
_refine_ls_R_factor_all 0.1316
_refine_ls_R_factor_gt 0.0602
_refine_ls_shift/su_max 0.000
_refine_ls_shift/su_mean 0.000
_refine_ls_structure_factor_coef Fsqd
_refine_ls_weighting_details 'calc w=1/[\s^2^(Fo^2^)+(0.1063P)^2^] where P=(Fo^2^+2Fc^2^)/3'
_refine_ls_weighting_scheme calc
_refine_ls_wR_factor_gt 0.1567
_refine_ls_wR_factor_ref 0.1847
_reflns_number_gt 5364
_reflns_number_total 8924
_reflns_threshold_expression I>2\s(I)
_cod_data_source_file ic901039k_si_005_4.cif
_cod_data_source_block compound_15
_cod_depositor_comments
;

The geom_torsion_... table was corrupted beyond the possibility to
repair (multiple lines had spaces removed and fields were "glued"
together). The table was therefore deleted.

Saulius Gra\<zulis
2010.04.18

;
_cod_database_code 4303455

loop_
_symmetry_equiv_pos_as_xyz
'x, y, z'
'-x, -y, -z'

loop_
_atom_site_label
_atom_site_type_symbol
_atom_site_fract_x
_atom_site_fract_y
_atom_site_fract_z
_atom_site_U_iso_or_equiv
_atom_site_adp_type
_atom_site_occupancy
_atom_site_symmetry_multiplicity
_atom_site_calc_flag
_atom_site_refinement_flags
_atom_site_disorder_assembly
_atom_site_disorder_group
Fe1 Fe 0.23586(6) 0.24913(5) 0.11033(4) 0.0502(2) Uani 1 1 d . . .
Fe2 Fe 0.26489(7) -0.26426(6) 0.91900(5) 0.0630(2) Uani 1 1 d . . .
P1 P 0.02365(10) 0.26610(8) 0.53269(8) 0.0428(3) Uani 1 1 d . . .
P2 P 0.24787(10) 0.21932(8) 0.60378(8) 0.0423(3) Uani 1 1 d . . .
P3 P 0.20816(10) 0.09110(8) 0.53585(7) 0.0391(3) Uani 1 1 d . . .
N1 N 0.1128(3) 0.2885(3) 0.5807(3) 0.0490(9) Uani 1 1 d . . .
N2 N 0.2847(3) 0.1159(2) 0.5912(2) 0.0437(8) Uani 1 1 d . . .
N3 N 0.0800(3) 0.1725(3) 0.5036(3) 0.0473(8) Uani 1 1 d . . .
N4 N 0.2836(3) 0.0792(2) 0.4339(2) 0.0411(8) Uani 1 1 d . . .
N5 N 0.1958(3) -0.0295(3) 0.6081(2) 0.0482(9) Uani 1 1 d . . .
N6 N 0.2637(3) 0.1981(3) 0.7179(3) 0.0523(9) Uani 1 1 d . . .
N7 N 0.3574(3) 0.2832(3) 0.5354(3) 0.0473(8) Uani 1 1 d . . .
N8 N -0.0264(4) 0.3758(3) 0.4368(3) 0.0580(10) Uani 1 1 d . . .
N9 N -0.1090(3) 0.2459(3) 0.6041(3) 0.0508(9) Uani 1 1 d . . .
C1 C 0.3260(7) 0.3646(5) 0.0350(5) 0.0883(19) Uani 1 1 d . . .
H1 H 0.4133 0.3587 0.0356 0.106 Uiso 1 1 calc R . .
C2 C 0.2783(9) 0.3522(5) -0.0313(5) 0.102(2) Uani 1 1 d . . .
H2 H 0.3269 0.3350 -0.0858 0.123 Uiso 1 1 calc R . .
C3 C 0.1497(9) 0.3671(5) -0.0084(6) 0.106(3) Uani 1 1 d . . .
H3 H 0.0923 0.3639 -0.0440 0.127 Uiso 1 1 calc R . .
C4 C 0.1195(8) 0.3899(5) 0.0737(7) 0.110(3) Uani 1 1 d . . .
H4 H 0.0361 0.4049 0.1071 0.132 Uiso 1 1 calc R . .
C5 C 0.2283(9) 0.3887(4) 0.0991(5) 0.094(2) Uani 1 1 d . . .
H5 H 0.2344 0.4020 0.1542 0.113 Uiso 1 1 calc R . .
C6 C 0.3612(4) 0.1197(3) 0.1848(3) 0.0504(11) Uani 1 1 d . . .
H6 H 0.4496 0.1141 0.1803 0.060 Uiso 1 1 calc R . .
C7 C 0.3058(5) 0.1041(4) 0.1225(4) 0.0650(14) Uani 1 1 d . . .
H7 H 0.3492 0.0862 0.0674 0.078 Uiso 1 1 calc R . .
C8 C 0.1792(5) 0.1187(4) 0.1522(4) 0.0657(14) Uani 1 1 d . . .
H8 H 0.1177 0.1129 0.1222 0.079 Uiso 1 1 calc R . .
C9 C 0.1556(4) 0.1437(4) 0.2343(3) 0.0545(11) Uani 1 1 d . . .
H9 H 0.0739 0.1591 0.2699 0.065 Uiso 1 1 calc R . .
C10 C 0.2676(4) 0.1455(3) 0.2545(3) 0.0410(9) Uani 1 1 d . . .
C11 C 0.2819(4) 0.1680(3) 0.3352(3) 0.0458(10) Uani 1 1 d . . .
H11A H 0.3583 0.1900 0.3182 0.055 Uiso 1 1 calc R . .
H11B H 0.2143 0.2244 0.3384 0.055 Uiso 1 1 calc R . .
C12 C 0.3843(4) -0.0127(3) 0.4432(3) 0.0435(9) Uani 1 1 d . . .
H12A H 0.4169 -0.0421 0.5069 0.052 Uiso 1 1 calc R . .
H12B H 0.4507 0.0079 0.3897 0.052 Uiso 1 1 calc R . .
C13 C 0.3425(4) -0.0939(3) 0.4377(3) 0.0472(10) Uani 1 1 d . . .
H13A H 0.4148 -0.1442 0.4281 0.057 Uiso 1 1 calc R . .
H13B H 0.2983 -0.0615 0.3792 0.057 Uiso 1 1 calc R . .
C14 C 0.2599(4) -0.1497(3) 0.5299(4) 0.0548(11) Uani 1 1 d . . .
H14A H 0.2261 -0.1913 0.5154 0.066 Uiso 1 1 calc R . .
H14B H 0.3102 -0.1962 0.5846 0.066 Uiso 1 1 calc R . .
C15 C 0.1542(4) -0.0802(3) 0.5647(3) 0.0533(11) Uani 1 1 d . . .
H15A H 0.1097 -0.0279 0.5080 0.064 Uiso 1 1 calc R . .
H15B H 0.0975 -0.1206 0.6147 0.064 Uiso 1 1 calc R . .
C16 C 0.1760(5) -0.0704(3) 0.7177(3) 0.0582(12) Uani 1 1 d . . .
H16A H 0.0881 -0.0638 0.7397 0.070 Uiso 1 1 calc R . .
H16B H 0.2043 -0.0295 0.7372 0.070 Uiso 1 1 calc R . .
C17 C 0.2422(4) -0.1811(3) 0.7700(3) 0.0498(10) Uani 1 1 d . . .
C18 C 0.1908(5) -0.2673(4) 0.8133(4) 0.0670(14) Uani 1 1 d . . .
H18 H 0.1039 -0.2652 0.8160 0.080 Uiso 1 1 calc R . .
C19 C 0.2842(8) -0.3572(4) 0.8542(5) 0.096(2) Uani 1 1 d . . .
H19 H 0.2743 -0.4282 0.8890 0.116 Uiso 1 1 calc R . .
C20 C 0.3941(7) -0.3266(6) 0.8355(5) 0.099(2) Uani 1 1 d . . .
H20 H 0.4747 -0.3727 0.8551 0.119 Uiso 1 1 calc R . .
C21 C 0.3695(5) -0.2198(5) 0.7834(4) 0.0710(15) Uani 1 1 d . . .
H21 H 0.4299 -0.1779 0.7610 0.085 Uiso 1 1 calc R . .
C22 C 0.3155(10) -0.2215(9) 1.0063(6) 0.124(3) Uani 1 1 d . . .
H22 H 0.3842 -0.1893 0.9904 0.148 Uiso 1 1 calc R . .
C23 C 0.3187(9) -0.3237(8) 1.0555(5) 0.121(3) Uani 1 1 d . . .
H23 H 0.3932 -0.3782 1.0785 0.145 Uiso 1 1 calc R . .
C24 C 0.2075(10) -0.3404(6) 1.0673(5) 0.120(3) Uani 1 1 d . . .
H24 H 0.1880 -0.4081 1.0999 0.143 Uiso 1 1 calc R . .
C25 C 0.1256(7) -0.2478(7) 1.0246(6) 0.110(2) Uani 1 1 d . . .
H25 H 0.0375 -0.2374 1.0225 0.132 Uiso 1 1 calc R . .
C26 C 0.1905(11) -0.1701(6) 0.9854(5) 0.125(3) Uani 1 1 d . . .
H26 H 0.1565 -0.0955 0.9521 0.150 Uiso 1 1 calc R . .
C27 C 0.1646(5) 0.1672(4) 0.8002(3) 0.0679(14) Uani 1 1 d . . .
H27A H 0.1392 0.1111 0.8028 0.081 Uiso 1 1 calc R . .
H27B H 0.0933 0.2247 0.7920 0.081 Uiso 1 1 calc R . .
C28 C 0.2201(6) 0.1337(6) 0.8928(4) 0.101(2) Uani 1 1 d . . .
H28A H 0.1883 0.0773 0.9490 0.121 Uiso 1 1 calc R . .
H28B H 0.2024 0.1903 0.9102 0.121 Uiso 1 1 calc R . .
C29 C 0.3557(7) 0.0999(8) 0.8666(5) 0.160(4) Uani 1 1 d . . .
H29A H 0.4010 0.1272 0.8896 0.192 Uiso 1 1 calc R . .
H29B H 0.3815 0.0252 0.8994 0.192 Uiso 1 1 calc R . .
C30 C 0.3813(5) 0.1367(5) 0.7602(4) 0.0793(17) Uani 1 1 d . . .
H30A H 0.4148 0.0793 0.7430 0.095 Uiso 1 1 calc R . .
H30B H 0.4411 0.1789 0.7336 0.095 Uiso 1 1 calc R . .
C31 C 0.3597(5) 0.3767(4) 0.5393(4) 0.0678(14) Uani 1 1 d . . .
H31A H 0.3818 0.3605 0.6035 0.081 Uiso 1 1 calc R . .
H31B H 0.2799 0.4255 0.5286 0.081 Uiso 1 1 calc R . .
C32 C 0.4561(6) 0.4188(5) 0.4557(5) 0.0858(18) Uani 1 1 d . . .
H32A H 0.4427 0.4924 0.4322 0.103 Uiso 1 1 calc R . .
H32B H 0.5381 0.3850 0.4770 0.103 Uiso 1 1 calc R . .
C33 C 0.4406(7) 0.3959(5) 0.3763(5) 0.096(2) Uani 1 1 d . . .
H33A H 0.5190 0.3854 0.3361 0.115 Uiso 1 1 calc R . .
H33B H 0.3819 0.4522 0.3324 0.115 Uiso 1 1 calc R . .
C34 C 0.3929(5) 0.2980(4) 0.4309(3) 0.0555(11) Uani 1 1 d . . .
H34A H 0.3222 0.3060 0.4017 0.067 Uiso 1 1 calc R . .
H34B H 0.4568 0.2398 0.4274 0.067 Uiso 1 1 calc R . .
C35 C 0.0388(6) 0.4549(4) 0.3785(5) 0.0870(18) Uani 1 1 d . . .
H35A H 0.1213 0.4272 0.3537 0.104 Uiso 1 1 calc R . .
H35B H 0.0456 0.4860 0.4188 0.104 Uiso 1 1 calc R . .
C36 C -0.0328(7) 0.5318(5) 0.2940(5) 0.104(2) Uani 1 1 d . . .
H36A H -0.0772 0.5920 0.3052 0.125 Uiso 1 1 calc R . .
H36B H 0.0219 0.5533 0.2317 0.125 Uiso 1 1 calc R . .
C37 C -0.1188(8) 0.4836(5) 0.2885(5) 0.107(2) Uani 1 1 d . . .
H37A H -0.0986 0.4766 0.2263 0.129 Uiso 1 1 calc R . .
H37B H -0.2023 0.5256 0.2898 0.129 Uiso 1 1 calc R . .
C38 C -0.1101(6) 0.3813(4) 0.3755(5) 0.093(2) Uani 1 1 d . . .
H38A H -0.1908 0.3742 0.4134 0.112 Uiso 1 1 calc R . .
H38B H -0.0774 0.3272 0.3537 0.112 Uiso 1 1 calc R . .
C39 C -0.1898(5) 0.3239(4) 0.6368(5) 0.0833(18) Uani 1 1 d . . .
H39A H -0.1445 0.3416 0.6693 0.100 Uiso 1 1 calc R . .
H39B H -0.2241 0.3859 0.5800 0.100 Uiso 1 1 calc R . .
C40 C -0.2877(7) 0.2746(5) 0.7081(6) 0.117(3) Uani 1 1 d . . .
H40A H -0.3143 0.2970 0.7609 0.141 Uiso 1 1 calc R . .
H40B H -0.3585 0.2930 0.6737 0.141 Uiso 1 1 calc R . .
C41 C -0.2372(6) 0.1636(5) 0.7509(5) 0.095(2) Uani 1 1 d . . .
H41A H -0.2949 0.1292 0.7504 0.114 Uiso 1 1 calc R . .
H41B H -0.2219 0.1372 0.8198 0.114 Uiso 1 1 calc R . .
C42 C -0.1167(4) 0.1443(3) 0.6861(3) 0.0564(12) Uani 1 1 d . . .
H42A H -0.0469 0.1146 0.7246 0.068 Uiso 1 1 calc R . .
H42B H -0.1184 0.0979 0.6603 0.068 Uiso 1 1 calc R . .

loop_
_atom_site_aniso_label
_atom_site_aniso_U_11
_atom_site_aniso_U_22
_atom_site_aniso_U_33
_atom_site_aniso_U_23
_atom_site_aniso_U_13
_atom_site_aniso_U_12
Fe1 0.0594(4) 0.0428(3) 0.0343(3) -0.0085(3) -0.0050(3) -0.0087(3)
Fe2 0.0645(5) 0.0640(5) 0.0431(4) -0.0155(3) -0.0030(3) -0.0094(4)
P1 0.0444(6) 0.0361(5) 0.0399(6) -0.0127(4) -0.0044(5) -0.0063(4)
P2 0.0479(6) 0.0416(6) 0.0383(6) -0.0209(5) -0.0054(5) -0.0057(5)
P3 0.0473(6) 0.0350(5) 0.0302(5) -0.0131(4) 0.0004(4) -0.0095(4)
N1 0.052(2) 0.0420(19) 0.054(2) -0.0274(17) -0.0081(17) 0.0010(16)
N2 0.051(2) 0.0359(18) 0.0401(18) -0.0165(15) -0.0085(15) -0.0032(15)
N3 0.048(2) 0.053(2) 0.0437(19) -0.0247(17) -0.0031(16) -0.0106(17)
N4 0.050(2) 0.0368(17) 0.0309(16) -0.0153(14) 0.0024(14) -0.0082(15)
N5 0.063(2) 0.0418(19) 0.0334(17) -0.0145(15) 0.0072(16) -0.0165(17)
N6 0.051(2) 0.062(2) 0.045(2) -0.0305(19) -0.0057(17) -0.0035(18)
N7 0.055(2) 0.047(2) 0.047(2) -0.0280(17) -0.0017(16) -0.0128(17)
N8 0.063(2) 0.044(2) 0.053(2) -0.0047(17) -0.0151(19) -0.0165(18)
N9 0.047(2) 0.0381(19) 0.053(2) -0.0164(17) 0.0014(17) -0.0036(16)
C1 0.110(5) 0.069(4) 0.066(4) -0.005(3) -0.002(4) -0.043(4)
C2 0.145(7) 0.068(4) 0.047(3) -0.001(3) 0.013(4) -0.025(4)
C3 0.153(7) 0.052(3) 0.084(5) 0.017(3) -0.074(5) -0.020(4)
C4 0.101(6) 0.054(4) 0.105(6) -0.001(4) -0.011(5) 0.013(4)
C5 0.155(7) 0.042(3) 0.073(4) -0.013(3) -0.016(5) -0.025(4)
C6 0.053(3) 0.049(2) 0.036(2) -0.0156(19) -0.0057(19) -0.001(2)
C7 0.095(4) 0.051(3) 0.044(3) -0.024(2) -0.012(3) -0.004(3)
C8 0.091(4) 0.060(3) 0.051(3) -0.013(2) -0.024(3) -0.030(3)
C9 0.059(3) 0.057(3) 0.039(2) -0.011(2) -0.005(2) -0.020(2)
C10 0.049(2) 0.036(2) 0.0308(19) -0.0092(16) -0.0030(17) -0.0111(18)
C11 0.061(3) 0.040(2) 0.033(2) -0.0165(17) 0.0022(18) -0.014(2)
C12 0.036(2) 0.049(2) 0.042(2) -0.0208(19) -0.0030(17) -0.0059(18)
C13 0.056(3) 0.042(2) 0.044(2) -0.0242(19) -0.006(2) -0.0042(19)
C14 0.070(3) 0.041(2) 0.061(3) -0.027(2) -0.010(2) -0.014(2)
C15 0.053(3) 0.049(3) 0.051(3) -0.014(2) 0.003(2) -0.022(2)
C16 0.079(3) 0.043(2) 0.038(2) -0.0139(19) 0.012(2) -0.016(2)
C17 0.052(3) 0.053(3) 0.036(2) -0.0153(19) 0.0014(19) -0.014(2)
C18 0.087(4) 0.046(3) 0.059(3) -0.004(2) -0.026(3) -0.021(3)
C19 0.158(7) 0.046(3) 0.080(4) -0.021(3) -0.060(5) 0.005(4)
C20 0.090(5) 0.112(6) 0.076(4) -0.053(4) -0.033(4) 0.037(4)
C21 0.060(3) 0.104(5) 0.052(3) -0.039(3) 0.002(2) -0.022(3)
C22 0.172(9) 0.169(9) 0.067(5) -0.060(6) 0.013(5) -0.095(8)
C23 0.115(7) 0.163(9) 0.048(4) -0.035(5) -0.009(4) -0.006(6)
C24 0.147(7) 0.084(5) 0.066(4) -0.011(4) 0.033(5) -0.020(5)
C25 0.103(5) 0.114(6) 0.081(5) -0.045(5) 0.033(4) -0.015(5)
C26 0.213(10) 0.076(5) 0.055(4) -0.036(4) -0.008(5) 0.012(6)
C27 0.074(3) 0.078(4) 0.047(3) -0.033(3) 0.000(2) -0.008(3)
C28 0.102(5) 0.140(6) 0.055(3) -0.050(4) -0.003(3) -0.014(4)
C29 0.098(6) 0.253(11) 0.060(4) -0.062(6) -0.024(4) 0.043(6)
C30 0.070(3) 0.105(4) 0.057(3) -0.041(3) -0.019(3) 0.004(3)
C31 0.079(4) 0.065(3) 0.076(3) -0.046(3) 0.004(3) -0.023(3)
C32 0.090(4) 0.079(4) 0.105(5) -0.053(4) 0.021(4) -0.045(3)
C33 0.147(6) 0.083(4) 0.073(4) -0.040(3) 0.024(4) -0.062(4)
C34 0.069(3) 0.054(3) 0.045(2) -0.025(2) 0.001(2) -0.016(2)
C35 0.095(4) 0.056(3) 0.088(4) -0.006(3) -0.016(4) -0.030(3)
C36 0.134(6) 0.065(4) 0.070(4) 0.004(3) -0.006(4) -0.029(4)
C37 0.155(7) 0.082(5) 0.067(4) -0.009(3) -0.048(4) -0.018(5)
C38 0.115(5) 0.069(4) 0.077(4) 0.006(3) -0.054(4) -0.028(3)
C39 0.062(3) 0.050(3) 0.117(5) -0.040(3) 0.019(3) -0.003(3)
C40 0.102(5) 0.078(4) 0.121(6) -0.043(4) 0.056(4) -0.010(4)
C41 0.100(5) 0.082(4) 0.084(4) -0.040(4) 0.037(4) -0.029(4)
C42 0.058(3) 0.048(3) 0.052(3) -0.017(2) 0.003(2) -0.015(2)

loop_
_atom_type_symbol
_atom_type_description
_atom_type_scat_dispersion_real
_atom_type_scat_dispersion_imag
_atom_type_scat_source
C C 0.0030 0.0020 'International Tables Vol C Tables 4.2.6.8 and 6.1.1.4'
H H 0.0000 0.0000 'International Tables Vol C Tables 4.2.6.8 and 6.1.1.4'
Fe Fe 0.3460 0.8440 'International Tables Vol C Tables 4.2.6.8 and 6.1.1.4'
N N 0.0060 0.0030 'International Tables Vol C Tables 4.2.6.8 and 6.1.1.4'
P P 0.1020 0.0940 'International Tables Vol C Tables 4.2.6.8 and 6.1.1.4'

loop_
_geom_angle_atom_site_label_1
_geom_angle_atom_site_label_2
_geom_angle_atom_site_label_3
_geom_angle
_geom_angle_site_symmetry_1
_geom_angle_site_symmetry_3
_geom_angle_publ_flag
C2 Fe1 C4 67.2(3) . . ?
C2 Fe1 C6 121.9(3) . . ?
C4 Fe1 C6 159.6(3) . . ?
C2 Fe1 C1 39.8(3) . . ?
C4 Fe1 C1 67.6(3) . . ?
C6 Fe1 C1 106.8(2) . . ?
C2 Fe1 C3 40.5(3) . . ?
C4 Fe1 C3 40.3(3) . . ?
C6 Fe1 C3 157.9(3) . . ?
C1 Fe1 C3 68.1(3) . . ?
C2 Fe1 C5 66.5(3) . . ?
C4 Fe1 C5 40.2(3) . . ?
C6 Fe1 C5 123.1(3) . . ?
C1 Fe1 C5 39.7(3) . . ?
C3 Fe1 C5 67.6(3) . . ?
C2 Fe1 C7 109.7(3) . . ?
C4 Fe1 C7 158.4(4) . . ?
C6 Fe1 C7 40.77(18) . . ?
C1 Fe1 C7 124.9(3) . . ?
C3 Fe1 C7 123.2(3) . . ?
C5 Fe1 C7 160.2(3) . . ?
C2 Fe1 C10 155.5(3) . . ?
C4 Fe1 C10 123.2(3) . . ?
C6 Fe1 C10 40.89(15) . . ?
C1 Fe1 C10 119.5(2) . . ?
C3 Fe1 C10 160.7(3) . . ?
C5 Fe1 C10 106.0(2) . . ?
C7 Fe1 C10 68.87(17) . . ?
C2 Fe1 C9 163.4(3) . . ?
C4 Fe1 C9 108.7(3) . . ?
C6 Fe1 C9 67.69(19) . . ?
C1 Fe1 C9 155.4(3) . . ?
C3 Fe1 C9 126.0(3) . . ?
C5 Fe1 C9 121.7(3) . . ?
C7 Fe1 C9 67.7(2) . . ?
C10 Fe1 C9 40.49(17) . . ?
C2 Fe1 C8 126.7(3) . . ?
C4 Fe1 C8 123.4(3) . . ?
C6 Fe1 C8 68.0(2) . . ?
C1 Fe1 C8 161.7(3) . . ?
C3 Fe1 C8 109.7(2) . . ?
C5 Fe1 C8 157.9(3) . . ?
C7 Fe1 C8 39.9(2) . . ?
C10 Fe1 C8 68.91(17) . . ?
C9 Fe1 C8 40.76(19) . . ?
C23 Fe2 C26 67.5(3) . . ?
C23 Fe2 C22 39.5(3) . . ?
C26 Fe2 C22 41.8(3) . . ?
C23 Fe2 C20 109.2(3) . . ?
C26 Fe2 C20 156.1(5) . . ?
C22 Fe2 C20 120.3(4) . . ?
C23 Fe2 C25 66.3(3) . . ?
C26 Fe2 C25 40.9(3) . . ?
C22 Fe2 C25 68.6(4) . . ?
C20 Fe2 C25 161.5(4) . . ?
C23 Fe2 C19 120.0(3) . . ?
C26 Fe2 C19 162.3(4) . . ?
C22 Fe2 C19 153.7(4) . . ?
C20 Fe2 C19 40.6(3) . . ?
C25 Fe2 C19 124.5(4) . . ?
C23 Fe2 C24 38.6(3) . . ?
C26 Fe2 C24 67.3(3) . . ?
C22 Fe2 C24 66.7(4) . . ?
C20 Fe2 C24 125.9(3) . . ?
C25 Fe2 C24 39.5(3) . . ?
C19 Fe2 C24 107.6(3) . . ?
C23 Fe2 C21 128.1(3) . . ?
C26 Fe2 C21 121.9(3) . . ?
C22 Fe2 C21 109.6(3) . . ?
C20 Fe2 C21 40.1(2) . . ?
C25 Fe2 C21 156.6(3) . . ?
C19 Fe2 C21 67.8(3) . . ?
C24 Fe2 C21 163.0(3) . . ?
C23 Fe2 C18 153.8(4) . . ?
C26 Fe2 C18 125.7(4) . . ?
C22 Fe2 C18 164.8(4) . . ?
C20 Fe2 C18 68.1(3) . . ?
C25 Fe2 C18 107.5(3) . . ?
C19 Fe2 C18 40.7(2) . . ?
C24 Fe2 C18 120.3(4) . . ?
C21 Fe2 C18 67.7(2) . . ?
C23 Fe2 C17 165.1(4) . . ?
C26 Fe2 C17 108.2(2) . . ?
C22 Fe2 C17 127.8(3) . . ?
C20 Fe2 C17 68.6(2) . . ?
C25 Fe2 C17 120.5(3) . . ?
C19 Fe2 C17 68.6(2) . . ?
C24 Fe2 C17 154.6(3) . . ?
C21 Fe2 C17 40.85(19) . . ?
C18 Fe2 C17 40.39(18) . . ?
N3 P1 N1 116.28(18) . . ?
N3 P1 N8 112.9(2) . . ?
N1 P1 N8 106.29(19) . . ?
N3 P1 N9 106.34(18) . . ?
N1 P1 N9 113.64(19) . . ?
N8 P1 N9 100.37(19) . . ?
N1 P2 N2 116.32(19) . . ?
N1 P2 N6 106.87(18) . . ?
N2 P2 N6 112.55(18) . . ?
N1 P2 N7 112.83(19) . . ?
N2 P2 N7 106.88(18) . . ?
N6 P2 N7 100.31(19) . . ?
N2 P3 N3 114.96(18) . . ?
N2 P3 N4 114.61(18) . . ?
N3 P3 N4 106.15(18) . . ?
N2 P3 N5 106.79(18) . . ?
N3 P3 N5 114.44(19) . . ?
N4 P3 N5 98.94(17) . . ?
P2 N1 P1 122.8(2) . . ?
P3 N2 P2 124.0(2) . . ?
P1 N3 P3 123.9(2) . . ?
C11 N4 C12 116.0(3) . . ?
C11 N4 P3 121.5(3) . . ?
C12 N4 P3 119.8(3) . . ?
C16 N5 C15 116.6(3) . . ?
C16 N5 P3 120.8(3) . . ?
C15 N5 P3 118.0(3) . . ?
C27 N6 C30 106.8(4) . . ?
C27 N6 P2 119.4(3) . . ?
C30 N6 P2 119.7(3) . . ?
C34 N7 C31 108.4(4) . . ?
C34 N7 P2 118.0(3) . . ?
C31 N7 P2 121.1(3) . . ?
C35 N8 C38 109.3(4) . . ?
C35 N8 P1 125.2(4) . . ?
C38 N8 P1 120.1(3) . . ?
C42 N9 C39 108.0(4) . . ?
C42 N9 P1 120.7(3) . . ?
C39 N9 P1 119.9(3) . . ?
C5 C1 C2 107.4(7) . . ?
C5 C1 Fe1 70.2(3) . . ?
C2 C1 Fe1 69.7(4) . . ?
C5 C1 H1 126.3 . . ?
C2 C1 H1 126.3 . . ?
Fe1 C1 H1 126.3 . . ?
C1 C2 C3 109.6(7) . . ?
C1 C2 Fe1 70.5(3) . . ?
C3 C2 Fe1 70.2(3) . . ?
C1 C2 H2 125.2 . . ?
C3 C2 H2 125.2 . . ?
Fe1 C2 H2 125.2 . . ?
C4 C3 C2 106.2(7) . . ?
C4 C3 Fe1 69.7(3) . . ?
C2 C3 Fe1 69.3(3) . . ?
C4 C3 H3 126.9 . . ?
C2 C3 H3 126.9 . . ?
Fe1 C3 H3 126.9 . . ?
C5 C4 C3 108.1(7) . . ?
C5 C4 Fe1 70.1(4) . . ?
C3 C4 Fe1 70.0(4) . . ?
C5 C4 H4 126.0 . . ?
C3 C4 H4 126.0 . . ?
Fe1 C4 H4 126.0 . . ?
C1 C5 C4 108.8(7) . . ?
C1 C5 Fe1 70.2(4) . . ?
C4 C5 Fe1 69.7(4) . . ?
C1 C5 H5 125.6 . . ?
C4 C5 H5 125.6 . . ?
Fe1 C5 H5 125.6 . . ?
C7 C6 C10 108.7(4) . . ?
C7 C6 Fe1 69.8(3) . . ?
C10 C6 Fe1 70.1(2) . . ?
C7 C6 H6 125.7 . . ?
C10 C6 H6 125.7 . . ?
Fe1 C6 H6 125.7 . . ?
C8 C7 C6 108.6(4) . . ?
C8 C7 Fe1 70.7(3) . . ?
C6 C7 Fe1 69.4(3) . . ?
C8 C7 H7 125.7 . . ?
C6 C7 H7 125.7 . . ?
Fe1 C7 H7 125.7 . . ?
C7 C8 C9 107.2(4) . . ?
C7 C8 Fe1 69.4(3) . . ?
C9 C8 Fe1 69.3(3) . . ?
C7 C8 H8 126.4 . . ?
C9 C8 H8 126.4 . . ?
Fe1 C8 H8 126.4 . . ?
C10 C9 C8 109.3(4) . . ?
C10 C9 Fe1 69.7(2) . . ?
C8 C9 Fe1 69.9(3) . . ?
C10 C9 H9 125.3 . . ?
C8 C9 H9 125.3 . . ?
Fe1 C9 H9 125.3 . . ?
C9 C10 C6 106.2(4) . . ?
C9 C10 C11 125.7(4) . . ?
C6 C10 C11 128.0(4) . . ?
C9 C10 Fe1 69.8(2) . . ?
C6 C10 Fe1 69.0(2) . . ?
C11 C10 Fe1 126.9(3) . . ?
N4 C11 C10 112.8(3) . . ?
N4 C11 H11A 109.0 . . ?
C10 C11 H11A 109.0 . . ?
N4 C11 H11B 109.0 . . ?
C10 C11 H11B 109.0 . . ?
H11A C11 H11B 107.8 . . ?
N4 C12 C13 112.6(3) . . ?
N4 C12 H12A 109.1 . . ?
C13 C12 H12A 109.1 . . ?
N4 C12 H12B 109.1 . . ?
C13 C12 H12B 109.1 . . ?
H12A C12 H12B 107.8 . . ?
C12 C13 C14 114.2(3) . . ?
C12 C13 H13A 108.7 . . ?
C14 C13 H13A 108.7 . . ?
C12 C13 H13B 108.7 . . ?
C14 C13 H13B 108.7 . . ?
H13A C13 H13B 107.6 . . ?
C15 C14 C13 114.8(4) . . ?
C15 C14 H14A 108.6 . . ?
C13 C14 H14A 108.6 . . ?
C15 C14 H14B 108.6 . . ?
C13 C14 H14B 108.6 . . ?
H14A C14 H14B 107.6 . . ?
N5 C15 C14 112.7(4) . . ?
N5 C15 H15A 109.1 . . ?
C14 C15 H15A 109.1 . . ?
N5 C15 H15B 109.1 . . ?
C14 C15 H15B 109.1 . . ?
H15A C15 H15B 107.8 . . ?
N5 C16 C17 112.8(4) . . ?
N5 C16 H16A 109.0 . . ?
C17 C16 H16A 109.0 . . ?
N5 C16 H16B 109.0 . . ?
C17 C16 H16B 109.0 . . ?
H16A C16 H16B 107.8 . . ?
C18 C17 C21 106.4(4) . . ?
C18 C17 C16 126.7(4) . . ?
C21 C17 C16 126.9(5) . . ?
C18 C17 Fe2 69.6(3) . . ?
C21 C17 Fe2 69.2(3) . . ?
C16 C17 Fe2 127.1(3) . . ?
C17 C18 C19 108.7(5) . . ?
C17 C18 Fe2 70.1(3) . . ?
C19 C18 Fe2 69.3(3) . . ?
C17 C18 H18 125.6 . . ?
C19 C18 H18 125.6 . . ?
Fe2 C18 H18 125.6 . . ?
C20 C19 C18 107.6(6) . . ?
C20 C19 Fe2 69.5(4) . . ?
C18 C19 Fe2 70.0(3) . . ?
C20 C19 H19 126.2 . . ?
C18 C19 H19 126.2 . . ?
Fe2 C19 H19 126.2 . . ?
C21 C20 C19 108.3(5) . . ?
C21 C20 Fe2 70.4(3) . . ?
C19 C20 Fe2 70.0(4) . . ?
C21 C20 H20 125.9 . . ?
C19 C20 H20 125.9 . . ?
Fe2 C20 H20 125.9 . . ?
C20 C21 C17 108.9(5) . . ?
C20 C21 Fe2 69.4(4) . . ?
C17 C21 Fe2 69.9(3) . . ?
C20 C21 H21 125.5 . . ?
C17 C21 H21 125.5 . . ?
Fe2 C21 H21 125.5 . . ?
C23 C22 C26 106.1(8) . . ?
C23 C22 Fe2 70.2(5) . . ?
C26 C22 Fe2 69.1(4) . . ?
C23 C22 H22 126.9 . . ?
C26 C22 H22 126.9 . . ?
Fe2 C22 H22 126.9 . . ?
C24 C23 C22 111.1(9) . . ?
C24 C23 Fe2 71.7(5) . . ?
C22 C23 Fe2 70.3(4) . . ?
C24 C23 H23 124.4 . . ?
C22 C23 H23 124.4 . . ?
Fe2 C23 H23 124.4 . . ?
C23 C24 C25 109.0(8) . . ?
C23 C24 Fe2 69.7(4) . . ?
C25 C24 Fe2 69.9(4) . . ?
C23 C24 H24 125.5 . . ?
C25 C24 H24 125.5 . . ?
Fe2 C24 H24 125.5 . . ?
C24 C25 C26 107.5(8) . . ?
C24 C25 Fe2 70.6(4) . . ?
C26 C25 Fe2 69.1(4) . . ?
C24 C25 H25 126.2 . . ?
C26 C25 H25 126.2 . . ?
Fe2 C25 H25 126.2 . . ?
C25 C26 C22 106.3(7) . . ?
C25 C26 Fe2 70.1(4) . . ?
C22 C26 Fe2 69.1(4) . . ?
C25 C26 H26 126.9 . . ?
C22 C26 H26 126.9 . . ?
Fe2 C26 H26 126.9 . . ?
N6 C27 C28 104.5(4) . . ?
N6 C27 H27A 110.8 . . ?
C28 C27 H27A 110.8 . . ?
N6 C27 H27B 110.8 . . ?
C28 C27 H27B 110.8 . . ?
H27A C27 H27B 108.9 . . ?
C27 C28 C29 104.8(5) . . ?
C27 C28 H28A 110.8 . . ?
C29 C28 H28A 110.8 . . ?
C27 C28 H28B 110.8 . . ?
C29 C28 H28B 110.8 . . ?
H28A C28 H28B 108.9 . . ?
C30 C29 C28 108.8(6) . . ?
C30 C29 H29A 109.9 . . ?
C28 C29 H29A 109.9 . . ?
C30 C29 H29B 109.9 . . ?
C28 C29 H29B 109.9 . . ?
H29A C29 H29B 108.3 . . ?
C29 C30 N6 107.0(5) . . ?
C29 C30 H30A 110.3 . . ?
N6 C30 H30A 110.3 . . ?
C29 C30 H30B 110.3 . . ?
N6 C30 H30B 110.3 . . ?
H30A C30 H30B 108.6 . . ?
N7 C31 C32 103.8(4) . . ?
N7 C31 H31A 111.0 . . ?
C32 C31 H31A 111.0 . . ?
N7 C31 H31B 111.0 . . ?
C32 C31 H31B 111.0 . . ?
H31A C31 H31B 109.0 . . ?
C33 C32 C31 103.9(5) . . ?
C33 C32 H32A 111.0 . . ?
C31 C32 H32A 111.0 . . ?
C33 C32 H32B 111.0 . . ?
C31 C32 H32B 111.0 . . ?
H32A C32 H32B 109.0 . . ?
C32 C33 C34 105.9(5) . . ?
C32 C33 H33A 110.5 . . ?
C34 C33 H33A 110.5 . . ?
C32 C33 H33B 110.5 . . ?
C34 C33 H33B 110.5 . . ?
H33A C33 H33B 108.7 . . ?
N7 C34 C33 105.0(4) . . ?
N7 C34 H34A 110.7 . . ?
C33 C34 H34A 110.7 . . ?
N7 C34 H34B 110.7 . . ?
C33 C34 H34B 110.7 . . ?
H34A C34 H34B 108.8 . . ?
N8 C35 C36 106.4(5) . . ?
N8 C35 H35A 110.4 . . ?
C36 C35 H35A 110.4 . . ?
N8 C35 H35B 110.4 . . ?
C36 C35 H35B 110.4 . . ?
H35A C35 H35B 108.6 . . ?
C37 C36 C35 107.3(5) . . ?
C37 C36 H36A 110.3 . . ?
C35 C36 H36A 110.3 . . ?
C37 C36 H36B 110.3 . . ?
C35 C36 H36B 110.3 . . ?
H36A C36 H36B 108.5 . . ?
C36 C37 C38 108.2(5) . . ?
C36 C37 H37A 110.1 . . ?
C38 C37 H37A 110.1 . . ?
C36 C37 H37B 110.1 . . ?
C38 C37 H37B 110.1 . . ?
H37A C37 H37B 108.4 . . ?
N8 C38 C37 105.4(5) . . ?
N8 C38 H38A 110.7 . . ?
C37 C38 H38A 110.7 . . ?
N8 C38 H38B 110.7 . . ?
C37 C38 H38B 110.7 . . ?
H38A C38 H38B 108.8 . . ?
C40 C39 N9 104.6(4) . . ?
C40 C39 H39A 110.8 . . ?
N9 C39 H39A 110.8 . . ?
C40 C39 H39B 110.8 . . ?
N9 C39 H39B 110.8 . . ?
H39A C39 H39B 108.9 . . ?
C41 C40 C39 107.5(5) . . ?
C41 C40 H40A 110.2 . . ?
C39 C40 H40A 110.2 . . ?
C41 C40 H40B 110.2 . . ?
C39 C40 H40B 110.2 . . ?
H40A C40 H40B 108.5 . . ?
C40 C41 C42 107.1(5) . . ?
C40 C41 H41A 110.3 . . ?
C42 C41 H41A 110.3 . . ?
C40 C41 H41B 110.3 . . ?
C42 C41 H41B 110.3 . . ?
H41A C41 H41B 108.5 . . ?
N9 C42 C41 104.7(4) . . ?
N9 C42 H42A 110.8 . . ?
C41 C42 H42A 110.8 . . ?
N9 C42 H42B 110.8 . . ?
C41 C42 H42B 110.8 . . ?
H42A C42 H42B 108.9 . . ?

loop_
_geom_bond_atom_site_label_1
_geom_bond_atom_site_label_2
_geom_bond_distance
_geom_bond_site_symmetry_2
_geom_bond_publ_flag
Fe1 C1 2.026(6) . ?
Fe1 C2 2.015(5) . ?
Fe1 C3 2.026(5) . ?
Fe1 C4 2.021(6) . ?
Fe1 C5 2.026(6) . ?
Fe1 C6 2.023(4) . ?
Fe1 C7 2.029(5) . ?
Fe1 C8 2.045(5) . ?
Fe1 C9 2.037(4) . ?
Fe1 C10 2.036(4) . ?
Fe2 C17 2.038(4) . ?
Fe2 C18 2.031(5) . ?
Fe2 C19 2.022(6) . ?
Fe2 C20 2.016(6) . ?
Fe2 C21 2.029(5) . ?
Fe2 C22 2.006(7) . ?
Fe2 C23 2.004(7) . ?
Fe2 C24 2.028(6) . ?
Fe2 C25 2.018(6) . ?
Fe2 C26 2.005(6) . ?
P1 N1 1.597(4) . ?
P1 N3 1.592(4) . ?
P1 N8 1.646(4) . ?
P1 N9 1.659(4) . ?
P2 N1 1.585(4) . ?
P2 N2 1.591(3) . ?
P2 N6 1.660(4) . ?
P2 N7 1.663(4) . ?
P3 N2 1.591(3) . ?
P3 N3 1.599(4) . ?
P3 N4 1.647(3) . ?
P3 N5 1.657(3) . ?
N4 C11 1.459(5) . ?
N4 C12 1.476(5) . ?
N5 C15 1.469(6) . ?
N5 C16 1.462(5) . ?
N6 C27 1.468(6) . ?
N6 C30 1.471(6) . ?
N7 C31 1.466(6) . ?
N7 C34 1.466(5) . ?
N8 C35 1.419(6) . ?
N8 C38 1.461(7) . ?
N9 C39 1.471(6) . ?
N9 C42 1.460(5) . ?
C1 C5 1.375(9) . ?
C1 H1 0.9800 . ?
C2 C1 1.376(9) . ?
C2 C3 1.400(10) . ?
C2 H2 0.9800 . ?
C3 H3 0.9800 . ?
C4 C3 1.394(10) . ?
C4 C5 1.392(10) . ?
C4 H4 0.9800 . ?
C5 H5 0.9800 . ?
C6 C7 1.411(6) . ?
C6 H6 0.9800 . ?
C7 C8 1.391(7) . ?
C7 H7 0.9800 . ?
C8 H8 0.9800 . ?
C9 C8 1.421(7) . ?
C9 H9 0.9800 . ?
C10 C6 1.418(5) . ?
C10 C9 1.409(6) . ?
C10 C11 1.489(5) . ?
C11 H11A 0.9700 . ?
C11 H11B 0.9700 . ?
C12 C13 1.508(6) . ?
C12 H12A 0.9700 . ?
C12 H12B 0.9700 . ?
C13 C14 1.515(6) . ?
C13 H13A 0.9700 . ?
C13 H13B 0.9700 . ?
C14 H14A 0.9700 . ?
C14 H14B 0.9700 . ?
C15 C14 1.511(6) . ?
C15 H15A 0.9700 . ?
C15 H15B 0.9700 . ?
C16 H16A 0.9700 . ?
C16 H16B 0.9700 . ?
C17 C16 1.498(6) . ?
C17 C18 1.405(6) . ?
C17 C21 1.419(7) . ?
C18 C19 1.410(8) . ?
C18 H18 0.9800 . ?
C19 C20 1.400(9) . ?
C19 H19 0.9800 . ?
C20 H20 0.9800 . ?
C21 C20 1.388(9) . ?
C21 H21 0.9800 . ?
C22 H22 0.9800 . ?
C23 C24 1.334(11) . ?
C23 C22 1.356(12) . ?
C23 H23 0.9800 . ?
C24 H24 0.9800 . ?
C25 C24 1.368(10) . ?
C25 H25 0.9800 . ?
C26 C22 1.431(12) . ?
C26 C25 1.405(11) . ?
C26 H26 0.9800 . ?
C27 H27A 0.9700 . ?
C27 H27B 0.9700 . ?
C28 C27 1.487(7) . ?
C28 H28A 0.9700 . ?
C28 H28B 0.9700 . ?
C29 C28 1.493(9) . ?
C29 C30 1.425(8) . ?
C29 H29A 0.9700 . ?
C29 H29B 0.9700 . ?
C30 H30A 0.9700 . ?
C30 H30B 0.9700 . ?
C31 C32 1.491(7) . ?
C31 H31A 0.9700 . ?
C31 H31B 0.9700 . ?
C32 C33 1.479(8) . ?
C32 H32A 0.9700 . ?
C32 H32B 0.9700 . ?
C33 H33A 0.9700 . ?
C33 H33B 0.9700 . ?
C34 C33 1.521(7) . ?
C34 H34A 0.9700 . ?
C34 H34B 0.9700 . ?
C35 H35A 0.9700 . ?
C35 H35B 0.9700 . ?
C36 C35 1.472(8) . ?
C36 C37 1.447(9) . ?
C36 H36A 0.9700 . ?
C36 H36B 0.9700 . ?
C37 H37A 0.9700 . ?
C37 H37B 0.9700 . ?
C38 C37 1.473(8) . ?
C38 H38A 0.9700 . ?
C38 H38B 0.9700 . ?
C39 H39A 0.9700 . ?
C39 H39B 0.9700 . ?
C40 C39 1.468(8) . ?
C40 C41 1.456(8) . ?
C40 H40A 0.9700 . ?
C40 H40B 0.9700 . ?
C41 H41A 0.9700 . ?
C41 H41B 0.9700 . ?
C42 C41 1.523(7) . ?
C42 H42A 0.9700 . ?
C42 H42B 0.9700 . ?
